data_7127473
loop_
_publ_author_name
'Mayakrishnan, Sivakalai'
'Tamizmani, Masilamani'
'Maheswari, Naryanan Uma'

_publ_section_title
;
 Harnessing hypervalent iodonium ylides as carbene precursors: C-H
 activation of N-methoxybenzamides with a Rh(iii)-catalyst.
;
_journal_issue 98
_journal_name_full 'Chemical communications (Cambridge, England)'
_journal_page_first 15462
_journal_page_last 15465
_journal_paper_doi 10.1039/d0cc06038k
_journal_volume 56
_journal_year 2020
_chemical_formula_sum 'C31 H27 N O4'
_chemical_formula_weight 477.53
_space_group_crystal_system triclinic
_space_group_IT_number 2
_space_group_name_Hall '-P 1'
_space_group_name_H-M_alt 'P -1'
_atom_sites_solution_hydrogens geom
_audit_creation_method SHELXL-2014/7
_audit_update_record
;
2019-04-15 deposited with the CCDC.	2020-11-09 downloaded from the CCDC.
;
_cell_angle_alpha 87.0152(14)
_cell_angle_beta 68.9253(12)
_cell_angle_gamma 88.6480(13)
_cell_formula_units_Z 2
_cell_length_a 9.9039(3)
_cell_length_b 11.0962(3)
_cell_length_c 11.7769(4)
_cell_measurement_reflns_used 7252
_cell_measurement_temperature 296(2)
_cell_measurement_theta_max 26.94
_cell_measurement_theta_min 2.55
_cell_volume 1206.01(6)
_computing_cell_refinement 'Bruker SAINT'
_computing_data_collection 'Bruker APEX2'
_computing_data_reduction 'Bruker SAINT'
_computing_molecular_graphics 'Bruker SHELXTL'
_computing_publication_material 'Bruker SHELXTL'
_computing_structure_refinement 'SHELXL-2014/7 (Sheldrick, 2014)'
_computing_structure_solution 'SHELXS-97 (Sheldrick 2008)'
_diffrn_ambient_temperature 296(2)
_diffrn_measured_fraction_theta_full 0.998
_diffrn_measured_fraction_theta_max 0.998
_diffrn_measurement_device_type 'Bruker APEX-II CCD'
_diffrn_measurement_method '\f and \w scans'
_diffrn_radiation_type MoK\a
_diffrn_radiation_wavelength 0.71073
_diffrn_reflns_av_R_equivalents 0.0232
_diffrn_reflns_av_unetI/netI 0.0203
_diffrn_reflns_Laue_measured_fraction_full 0.998
_diffrn_reflns_Laue_measured_fraction_max 0.998
_diffrn_reflns_limit_h_max 11
_diffrn_reflns_limit_h_min -10
_diffrn_reflns_limit_k_max 13
_diffrn_reflns_limit_k_min -13
_diffrn_reflns_limit_l_max 13
_diffrn_reflns_limit_l_min -13
_diffrn_reflns_number 18030
_diffrn_reflns_point_group_measured_fraction_full 0.998
_diffrn_reflns_point_group_measured_fraction_max 0.998
_diffrn_reflns_theta_full 25.000
_diffrn_reflns_theta_max 25.000
_diffrn_reflns_theta_min 1.838
_exptl_absorpt_coefficient_mu 0.087
_exptl_absorpt_correction_T_max 0.991
_exptl_absorpt_correction_T_min 0.979
_exptl_absorpt_correction_type multi-scan
_exptl_absorpt_process_details 'SADABS V2014/5(Bruker AXS.Inc)'
_exptl_crystal_colour colourless
_exptl_crystal_density_diffrn 1.315
_exptl_crystal_description Rectangular
_exptl_crystal_F_000 504
_exptl_crystal_size_max 0.250
_exptl_crystal_size_mid 0.220
_exptl_crystal_size_min 0.100
_refine_diff_density_max 0.185
_refine_diff_density_min -0.149
_refine_diff_density_rms 0.043
_refine_ls_extinction_coef 0.016(2)
_refine_ls_extinction_expression Fc^*^=kFc[1+0.001xFc^2^\l^3^/sin(2\q)]^-1/4^
_refine_ls_extinction_method 'SHELXL-2014/7 (Sheldrick 2014'
_refine_ls_goodness_of_fit_ref 1.033
_refine_ls_hydrogen_treatment constr
_refine_ls_matrix_type full
_refine_ls_number_parameters 330
_refine_ls_number_reflns 4240
_refine_ls_number_restraints 0
_refine_ls_restrained_S_all 1.033
_refine_ls_R_factor_all 0.0540
_refine_ls_R_factor_gt 0.0390
_refine_ls_shift/su_max 0.000
_refine_ls_shift/su_mean 0.000
_refine_ls_structure_factor_coef Fsqd
_refine_ls_weighting_details 'w=1/[\s^2^(Fo^2^)+(0.0591P)^2^+0.2223P] where P=(Fo^2^+2Fc^2^)/3'
_refine_ls_weighting_scheme calc
_refine_ls_wR_factor_gt 0.1000
_refine_ls_wR_factor_ref 0.1139
_reflns_Friedel_coverage 0.000
_reflns_number_gt 3276
_reflns_number_total 4240
_reflns_threshold_expression 'I > 2\s(I)'
_cod_data_source_file d0cc06038k2.cif
_cod_data_source_block 291
_cod_depositor_comments 'Adding full bibliography for 7127472--7127473.cif.'
_cod_database_code 7127473
_shelx_shelxl_version_number 2014/7
_shelx_space_group_comment
; 
The symmetry employed for this shelxl refinement is uniquely defined 
by the following loop, which should always be used as a source of 
symmetry information in preference to the above space-group names. 
They are only intended as comments. 
;
_shelx_estimated_absorpt_t_min 0.979
_shelx_estimated_absorpt_t_max 0.991

loop_
_space_group_symop_operation_xyz
'x, y, z'
'-x, -y, -z'

loop_
_atom_site_label
_atom_site_type_symbol
_atom_site_fract_x
_atom_site_fract_y
_atom_site_fract_z
_atom_site_U_iso_or_equiv
_atom_site_adp_type
_atom_site_occupancy
_atom_site_site_symmetry_order
_atom_site_calc_flag
_atom_site_refinement_flags_posn
_atom_site_refinement_flags_adp
_atom_site_refinement_flags_occupancy
_atom_site_disorder_assembly
_atom_site_disorder_group
C1 C 0.15976(16) 0.63010(13) 0.27385(13) 0.0398(3) Uani 1 1 d . . . . .
C2 C 0.14491(16) 0.54502(13) 0.18851(13) 0.0398(3) Uani 1 1 d . . . . .
C3 C 0.25625(17) 0.51418(14) 0.08351(14) 0.0466(4) Uani 1 1 d . . . . .
H3 H 0.3472 0.5484 0.0632 0.056 Uiso 1 1 calc R U . . .
C4 C 0.23145(18) 0.43162(14) 0.00822(14) 0.0507(4) Uani 1 1 d . . . . .
H4 H 0.3067 0.4132 -0.0632 0.061 Uiso 1 1 calc R U . . .
C5 C 0.10062(18) 0.37648(14) 0.03520(14) 0.0474(4) Uani 1 1 d . . . . .
H5 H 0.0881 0.3229 -0.0183 0.057 Uiso 1 1 calc R U . . .
C6 C -0.01523(16) 0.40050(13) 0.14373(13) 0.0397(4) Uani 1 1 d . . . . .
C7 C -0.15234(16) 0.33979(13) 0.19059(14) 0.0419(4) Uani 1 1 d . . . . .
C8 C -0.18853(18) 0.24052(15) 0.12702(16) 0.0495(4) Uani 1 1 d . . . . .
C9 C -0.3119(2) 0.16074(16) 0.20121(18) 0.0616(5) Uani 1 1 d . . . . .
H9A H -0.2782 0.1037 0.2506 0.074 Uiso 1 1 calc R U . . .
H9B H -0.3417 0.1149 0.1464 0.074 Uiso 1 1 calc R U . . .
C10 C -0.44329(18) 0.22829(15) 0.28476(15) 0.0510(4) Uani 1 1 d . . . . .
C11 C -0.39179(18) 0.30486(17) 0.36522(15) 0.0547(4) Uani 1 1 d . . . . .
H11A H -0.4664 0.3639 0.4022 0.066 Uiso 1 1 calc R U . . .
H11B H -0.3817 0.2529 0.4305 0.066 Uiso 1 1 calc R U . . .
C12 C -0.25173(16) 0.37031(14) 0.30244(14) 0.0428(4) Uani 1 1 d . . . . .
C14 C -0.10320(16) 0.51109(13) 0.32745(13) 0.0390(3) Uani 1 1 d . . . . .
C15 C 0.01002(16) 0.48718(13) 0.21800(13) 0.0376(3) Uani 1 1 d . . . . .
C16 C 0.04483(15) 0.65437(13) 0.37465(13) 0.0392(3) Uani 1 1 d . . . . .
C17 C 0.03138(15) 0.73660(13) 0.47224(13) 0.0388(3) Uani 1 1 d . . . . .
C18 C -0.07571(16) 0.71652(14) 0.58624(14) 0.0422(4) Uani 1 1 d . . . . .
H18 H -0.1368 0.6508 0.5989 0.051 Uiso 1 1 calc R U . . .
C19 C -0.09452(16) 0.79091(14) 0.68131(14) 0.0433(4) Uani 1 1 d . . . . .
H19 H -0.1674 0.7752 0.7564 0.052 Uiso 1 1 calc R U . . .
C20 C -0.00480(16) 0.88838(14) 0.66419(14) 0.0436(4) Uani 1 1 d . . . . .
C21 C 0.10268(18) 0.91061(15) 0.55140(15) 0.0515(4) Uani 1 1 d . . . . .
H21 H 0.1637 0.9763 0.5395 0.062 Uiso 1 1 calc R U . . .
C22 C 0.12019(17) 0.83690(14) 0.45712(14) 0.0482(4) Uani 1 1 d . . . . .
H22 H 0.1923 0.8539 0.3819 0.058 Uiso 1 1 calc R U . . .
C23 C 0.30411(16) 0.68522(13) 0.24797(13) 0.0401(4) Uani 1 1 d . . . . .
C24 C 0.38801(16) 0.65122(14) 0.31633(13) 0.0436(4) Uani 1 1 d . . . . .
H24 H 0.3541 0.5921 0.3787 0.052 Uiso 1 1 calc R U . . .
C25 C 0.52143(17) 0.70330(14) 0.29382(14) 0.0470(4) Uani 1 1 d . . . . .
H25 H 0.5763 0.6790 0.3406 0.056 Uiso 1 1 calc R U . . .
C26 C 0.57257(16) 0.79126(14) 0.20190(14) 0.0463(4) Uani 1 1 d . . . . .
C27 C 0.49040(18) 0.82526(14) 0.13180(15) 0.0515(4) Uani 1 1 d . . . . .
H27 H 0.5246 0.8843 0.0695 0.062 Uiso 1 1 calc R U . . .
C28 C 0.35871(17) 0.77229(14) 0.15375(14) 0.0477(4) Uani 1 1 d . . . . .
H28 H 0.3055 0.7949 0.1051 0.057 Uiso 1 1 calc R U . . .
C29 C -0.5573(2) 0.13894(19) 0.36390(19) 0.0728(6) Uani 1 1 d . . . . .
H29A H -0.5160 0.0868 0.4106 0.109 Uiso 1 1 calc R U . . .
H29B H -0.5898 0.0915 0.3129 0.109 Uiso 1 1 calc R U . . .
H29C H -0.6378 0.1823 0.4180 0.109 Uiso 1 1 calc R U . . .
C30 C -0.1277(2) 0.95355(17) 0.86649(16) 0.0643(5) Uani 1 1 d . . . . .
H30A H -0.2190 0.9600 0.8553 0.096 Uiso 1 1 calc R U . . .
H30B H -0.1212 1.0154 0.9183 0.096 Uiso 1 1 calc R U . . .
H30C H -0.1200 0.8758 0.9034 0.096 Uiso 1 1 calc R U . . .
C31 C 0.7900(2) 0.8170(2) 0.2409(2) 0.0776(6) Uani 1 1 d . . . . .
H31A H 0.7386 0.8349 0.3244 0.116 Uiso 1 1 calc R U . . .
H31B H 0.8779 0.8626 0.2097 0.116 Uiso 1 1 calc R U . . .
H31C H 0.8126 0.7323 0.2356 0.116 Uiso 1 1 calc R U . . .
C32 C -0.5077(2) 0.30965(18) 0.20845(17) 0.0639(5) Uani 1 1 d . . . . .
H32A H -0.5358 0.2615 0.1553 0.096 Uiso 1 1 calc R U . . .
H32B H -0.4368 0.3676 0.1607 0.096 Uiso 1 1 calc R U . . .
H32C H -0.5909 0.3511 0.2613 0.096 Uiso 1 1 calc R U . . .
N2 N -0.22984(13) 0.45916(12) 0.37003(11) 0.0444(3) Uani 1 1 d . . . . .
O1 O -0.08628(11) 0.59567(9) 0.40081(9) 0.0460(3) Uani 1 1 d . . . . .
O2 O -0.12035(14) 0.22109(12) 0.02039(12) 0.0691(4) Uani 1 1 d . . . . .
O3 O -0.01328(13) 0.96755(11) 0.75141(11) 0.0623(4) Uani 1 1 d . . . . .
O4 O 0.70235(13) 0.84798(11) 0.17108(12) 0.0645(4) Uani 1 1 d . . . . .

loop_
_atom_site_aniso_label
_atom_site_aniso_U_11
_atom_site_aniso_U_22
_atom_site_aniso_U_33
_atom_site_aniso_U_23
_atom_site_aniso_U_13
_atom_site_aniso_U_12
C1 0.0436(8) 0.0406(8) 0.0359(8) -0.0036(6) -0.0151(7) 0.0021(6)
C2 0.0450(8) 0.0394(8) 0.0348(8) -0.0023(6) -0.0144(7) 0.0032(6)
C3 0.0443(9) 0.0483(9) 0.0415(9) -0.0053(7) -0.0081(7) -0.0005(7)
C4 0.0552(10) 0.0502(9) 0.0377(9) -0.0106(7) -0.0046(7) 0.0022(8)
C5 0.0592(10) 0.0443(9) 0.0380(8) -0.0107(7) -0.0154(8) 0.0025(7)
C6 0.0491(9) 0.0382(8) 0.0359(8) -0.0038(6) -0.0202(7) 0.0056(7)
C7 0.0475(9) 0.0422(8) 0.0422(8) -0.0041(7) -0.0235(7) 0.0033(7)
C8 0.0514(9) 0.0480(9) 0.0564(11) -0.0141(8) -0.0271(8) 0.0064(7)
C9 0.0683(12) 0.0505(10) 0.0745(12) -0.0116(9) -0.0343(10) -0.0050(9)
C10 0.0526(10) 0.0533(9) 0.0538(10) -0.0007(8) -0.0269(8) -0.0090(8)
C11 0.0522(10) 0.0655(11) 0.0487(10) -0.0025(8) -0.0202(8) -0.0104(8)
C12 0.0459(9) 0.0471(9) 0.0411(8) -0.0045(7) -0.0220(7) 0.0003(7)
C14 0.0430(8) 0.0419(8) 0.0364(8) -0.0071(6) -0.0192(7) 0.0038(6)
C15 0.0436(8) 0.0376(8) 0.0340(8) -0.0022(6) -0.0170(7) 0.0048(6)
C16 0.0395(8) 0.0420(8) 0.0389(8) -0.0042(6) -0.0172(7) -0.0001(6)
C17 0.0391(8) 0.0404(8) 0.0394(8) -0.0058(6) -0.0168(7) 0.0048(6)
C18 0.0415(8) 0.0437(8) 0.0432(8) -0.0073(7) -0.0164(7) -0.0015(6)
C19 0.0416(8) 0.0505(9) 0.0376(8) -0.0077(7) -0.0134(7) 0.0016(7)
C20 0.0463(9) 0.0446(8) 0.0446(9) -0.0132(7) -0.0210(7) 0.0049(7)
C21 0.0526(10) 0.0470(9) 0.0537(10) -0.0109(8) -0.0162(8) -0.0076(7)
C22 0.0489(9) 0.0480(9) 0.0427(9) -0.0064(7) -0.0096(7) -0.0028(7)
C23 0.0431(8) 0.0401(8) 0.0347(8) -0.0078(6) -0.0105(7) 0.0007(6)
C24 0.0473(9) 0.0459(8) 0.0362(8) -0.0011(7) -0.0133(7) -0.0019(7)
C25 0.0460(9) 0.0532(9) 0.0438(9) -0.0071(7) -0.0179(7) 0.0013(7)
C26 0.0430(9) 0.0431(8) 0.0472(9) -0.0117(7) -0.0081(7) -0.0031(7)
C27 0.0567(10) 0.0444(9) 0.0471(9) 0.0043(7) -0.0117(8) -0.0053(8)
C28 0.0535(9) 0.0475(9) 0.0429(9) -0.0005(7) -0.0184(8) 0.0003(7)
C29 0.0744(13) 0.0731(13) 0.0753(13) 0.0085(10) -0.0323(11) -0.0248(10)
C30 0.0709(12) 0.0660(11) 0.0515(10) -0.0250(9) -0.0138(9) 0.0038(9)
C31 0.0576(11) 0.0942(15) 0.0861(15) -0.0161(12) -0.0295(11) -0.0181(11)
C32 0.0573(11) 0.0793(13) 0.0615(11) 0.0049(10) -0.0298(9) -0.0057(9)
N2 0.0420(7) 0.0546(8) 0.0390(7) -0.0081(6) -0.0165(6) -0.0022(6)
O1 0.0410(6) 0.0554(6) 0.0415(6) -0.0171(5) -0.0126(5) -0.0027(5)
O2 0.0706(8) 0.0780(9) 0.0616(8) -0.0318(7) -0.0232(7) -0.0047(7)
O3 0.0693(8) 0.0635(7) 0.0522(7) -0.0239(6) -0.0161(6) -0.0113(6)
O4 0.0519(7) 0.0612(7) 0.0762(9) -0.0031(6) -0.0171(6) -0.0150(6)

loop_
_atom_type_symbol
_atom_type_description
_atom_type_scat_dispersion_real
_atom_type_scat_dispersion_imag
_atom_type_scat_source
C C 0.0033 0.0016 'International Tables Vol C Tables 4.2.6.8 and 6.1.1.4'
H H 0.0000 0.0000 'International Tables Vol C Tables 4.2.6.8 and 6.1.1.4'
N N 0.0061 0.0033 'International Tables Vol C Tables 4.2.6.8 and 6.1.1.4'
O O 0.0106 0.0060 'International Tables Vol C Tables 4.2.6.8 and 6.1.1.4'

loop_
_geom_angle_atom_site_label_1
_geom_angle_atom_site_label_2
_geom_angle_atom_site_label_3
_geom_angle
_geom_angle_site_symmetry_1
_geom_angle_site_symmetry_3
_geom_angle_publ_flag
C16 C1 C2 119.75(13) . . ?
C16 C1 C23 121.89(13) . . ?
C2 C1 C23 118.33(12) . . ?
C3 C2 C15 118.16(14) . . ?
C3 C2 C1 123.91(14) . . ?
C15 C2 C1 117.87(13) . . ?
C2 C3 C4 119.60(15) . . ?
C2 C3 H3 120.2 . . ?
C4 C3 H3 120.2 . . ?
C5 C4 C3 122.59(14) . . ?
C5 C4 H4 118.7 . . ?
C3 C4 H4 118.7 . . ?
C4 C5 C6 120.34(14) . . ?
C4 C5 H5 119.8 . . ?
C6 C5 H5 119.8 . . ?
C5 C6 C15 116.55(14) . . ?
C5 C6 C7 126.45(14) . . ?
C15 C6 C7 116.84(13) . . ?
C12 C7 C6 119.00(13) . . ?
C12 C7 C8 118.42(14) . . ?
C6 C7 C8 122.49(14) . . ?
O2 C8 C7 122.77(16) . . ?
O2 C8 C9 120.48(15) . . ?
C7 C8 C9 116.72(15) . . ?
C8 C9 C10 114.24(14) . . ?
C8 C9 H9A 108.7 . . ?
C10 C9 H9A 108.7 . . ?
C8 C9 H9B 108.7 . . ?
C10 C9 H9B 108.7 . . ?
H9A C9 H9B 107.6 . . ?
C29 C10 C32 109.60(14) . . ?
C29 C10 C11 109.86(14) . . ?
C32 C10 C11 109.78(15) . . ?
C29 C10 C9 110.18(15) . . ?
C32 C10 C9 109.79(15) . . ?
C11 C10 C9 107.61(14) . . ?
C12 C11 C10 115.89(14) . . ?
C12 C11 H11A 108.3 . . ?
C10 C11 H11A 108.3 . . ?
C12 C11 H11B 108.3 . . ?
C10 C11 H11B 108.3 . . ?
H11A C11 H11B 107.4 . . ?
N2 C12 C7 123.71(14) . . ?
N2 C12 C11 112.82(13) . . ?
C7 C12 C11 123.40(14) . . ?
N2 C14 O1 113.49(12) . . ?
N2 C14 C15 126.51(13) . . ?
O1 C14 C15 120.00(13) . . ?
C14 C15 C2 119.78(13) . . ?
C14 C15 C6 117.48(13) . . ?
C2 C15 C6 122.68(13) . . ?
C1 C16 O1 120.76(13) . . ?
C1 C16 C17 130.16(13) . . ?
O1 C16 C17 109.07(11) . . ?
C18 C17 C22 116.90(14) . . ?
C18 C17 C16 119.48(13) . . ?
C22 C17 C16 123.61(13) . . ?
C19 C18 C17 122.25(14) . . ?
C19 C18 H18 118.9 . . ?
C17 C18 H18 118.9 . . ?
C20 C19 C18 119.62(14) . . ?
C20 C19 H19 120.2 . . ?
C18 C19 H19 120.2 . . ?
O3 C20 C19 124.65(14) . . ?
O3 C20 C21 116.03(14) . . ?
C19 C20 C21 119.32(14) . . ?
C22 C21 C20 120.78(15) . . ?
C22 C21 H21 119.6 . . ?
C20 C21 H21 119.6 . . ?
C21 C22 C17 121.12(15) . . ?
C21 C22 H22 119.4 . . ?
C17 C22 H22 119.4 . . ?
C24 C23 C28 118.08(14) . . ?
C24 C23 C1 121.12(13) . . ?
C28 C23 C1 120.80(14) . . ?
C23 C24 C25 121.40(14) . . ?
C23 C24 H24 119.3 . . ?
C25 C24 H24 119.3 . . ?
C26 C25 C24 119.80(15) . . ?
C26 C25 H25 120.1 . . ?
C24 C25 H25 120.1 . . ?
O4 C26 C25 124.89(16) . . ?
O4 C26 C27 115.67(14) . . ?
C25 C26 C27 119.42(15) . . ?
C28 C27 C26 120.50(15) . . ?
C28 C27 H27 119.7 . . ?
C26 C27 H27 119.7 . . ?
C27 C28 C23 120.77(15) . . ?
C27 C28 H28 119.6 . . ?
C23 C28 H28 119.6 . . ?
C10 C29 H29A 109.5 . . ?
C10 C29 H29B 109.5 . . ?
H29A C29 H29B 109.5 . . ?
C10 C29 H29C 109.5 . . ?
H29A C29 H29C 109.5 . . ?
H29B C29 H29C 109.5 . . ?
O3 C30 H30A 109.5 . . ?
O3 C30 H30B 109.5 . . ?
H30A C30 H30B 109.5 . . ?
O3 C30 H30C 109.5 . . ?
H30A C30 H30C 109.5 . . ?
H30B C30 H30C 109.5 . . ?
O4 C31 H31A 109.5 . . ?
O4 C31 H31B 109.5 . . ?
H31A C31 H31B 109.5 . . ?
O4 C31 H31C 109.5 . . ?
H31A C31 H31C 109.5 . . ?
H31B C31 H31C 109.5 . . ?
C10 C32 H32A 109.5 . . ?
C10 C32 H32B 109.5 . . ?
H32A C32 H32B 109.5 . . ?
C10 C32 H32C 109.5 . . ?
H32A C32 H32C 109.5 . . ?
H32B C32 H32C 109.5 . . ?
C14 N2 C12 116.28(13) . . ?
C14 O1 C16 121.63(11) . . ?
C20 O3 C30 118.32(13) . . ?
C26 O4 C31 117.80(14) . . ?

loop_
_geom_bond_atom_site_label_1
_geom_bond_atom_site_label_2
_geom_bond_distance
_geom_bond_site_symmetry_2
_geom_bond_publ_flag
C1 C16 1.351(2) . ?
C1 C2 1.461(2) . ?
C1 C23 1.490(2) . ?
C2 C3 1.381(2) . ?
C2 C15 1.414(2) . ?
C3 C4 1.392(2) . ?
C3 H3 0.9300 . ?
C4 C5 1.369(2) . ?
C4 H4 0.9300 . ?
C5 C6 1.410(2) . ?
C5 H5 0.9300 . ?
C6 C15 1.417(2) . ?
C6 C7 1.438(2) . ?
C7 C12 1.385(2) . ?
C7 C8 1.483(2) . ?
C8 O2 1.221(2) . ?
C8 C9 1.497(2) . ?
C9 C10 1.528(2) . ?
C9 H9A 0.9700 . ?
C9 H9B 0.9700 . ?
C10 C29 1.525(2) . ?
C10 C32 1.526(2) . ?
C10 C11 1.527(2) . ?
C11 C12 1.501(2) . ?
C11 H11A 0.9700 . ?
C11 H11B 0.9700 . ?
C12 N2 1.3669(19) . ?
C14 N2 1.3071(19) . ?
C14 O1 1.3605(17) . ?
C14 C15 1.404(2) . ?
C16 O1 1.3916(17) . ?
C16 C17 1.471(2) . ?
C17 C18 1.390(2) . ?
C17 C22 1.399(2) . ?
C18 C19 1.381(2) . ?
C18 H18 0.9300 . ?
C19 C20 1.376(2) . ?
C19 H19 0.9300 . ?
C20 O3 1.3647(18) . ?
C20 C21 1.386(2) . ?
C21 C22 1.372(2) . ?
C21 H21 0.9300 . ?
C22 H22 0.9300 . ?
C23 C24 1.384(2) . ?
C23 C28 1.392(2) . ?
C24 C25 1.385(2) . ?
C24 H24 0.9300 . ?
C25 C26 1.378(2) . ?
C25 H25 0.9300 . ?
C26 O4 1.3634(18) . ?
C26 C27 1.387(2) . ?
C27 C28 1.375(2) . ?
C27 H27 0.9300 . ?
C28 H28 0.9300 . ?
C29 H29A 0.9600 . ?
C29 H29B 0.9600 . ?
C29 H29C 0.9600 . ?
C30 O3 1.424(2) . ?
C30 H30A 0.9600 . ?
C30 H30B 0.9600 . ?
C30 H30C 0.9600 . ?
C31 O4 1.420(2) . ?
C31 H31A 0.9600 . ?
C31 H31B 0.9600 . ?
C31 H31C 0.9600 . ?
C32 H32A 0.9600 . ?
C32 H32B 0.9600 . ?
C32 H32C 0.9600 . ?

loop_
_geom_torsion_atom_site_label_1
_geom_torsion_atom_site_label_2
_geom_torsion_atom_site_label_3
_geom_torsion_atom_site_label_4
_geom_torsion
_geom_torsion_site_symmetry_1
_geom_torsion_site_symmetry_2
_geom_torsion_site_symmetry_3
_geom_torsion_site_symmetry_4
_geom_torsion_publ_flag
C16 C1 C2 C3 -179.70(14) . . . . ?
C23 C1 C2 C3 -1.4(2) . . . . ?
C16 C1 C2 C15 -2.4(2) . . . . ?
C23 C1 C2 C15 175.92(13) . . . . ?
C15 C2 C3 C4 2.4(2) . . . . ?
C1 C2 C3 C4 179.69(14) . . . . ?
C2 C3 C4 C5 -1.6(3) . . . . ?
C3 C4 C5 C6 -1.1(3) . . . . ?
C4 C5 C6 C15 2.8(2) . . . . ?
C4 C5 C6 C7 -172.47(15) . . . . ?
C5 C6 C7 C12 176.51(15) . . . . ?
C15 C6 C7 C12 1.3(2) . . . . ?
C5 C6 C7 C8 0.1(2) . . . . ?
C15 C6 C7 C8 -175.13(13) . . . . ?
C12 C7 C8 O2 167.09(16) . . . . ?
C6 C7 C8 O2 -16.5(2) . . . . ?
C12 C7 C8 C9 -14.8(2) . . . . ?
C6 C7 C8 C9 161.66(14) . . . . ?
O2 C8 C9 C10 -138.78(17) . . . . ?
C7 C8 C9 C10 43.0(2) . . . . ?
C8 C9 C10 C29 -175.19(15) . . . . ?
C8 C9 C10 C32 64.01(19) . . . . ?
C8 C9 C10 C11 -55.4(2) . . . . ?
C29 C10 C11 C12 162.70(15) . . . . ?
C32 C10 C11 C12 -76.72(19) . . . . ?
C9 C10 C11 C12 42.7(2) . . . . ?
C6 C7 C12 N2 2.7(2) . . . . ?
C8 C7 C12 N2 179.29(14) . . . . ?
C6 C7 C12 C11 -174.00(14) . . . . ?
C8 C7 C12 C11 2.6(2) . . . . ?
C10 C11 C12 N2 164.63(14) . . . . ?
C10 C11 C12 C7 -18.3(2) . . . . ?
N2 C14 C15 C2 -175.48(14) . . . . ?
O1 C14 C15 C2 4.4(2) . . . . ?
N2 C14 C15 C6 1.8(2) . . . . ?
O1 C14 C15 C6 -178.33(12) . . . . ?
C3 C2 C15 C14 176.39(14) . . . . ?
C1 C2 C15 C14 -1.0(2) . . . . ?
C3 C2 C15 C6 -0.7(2) . . . . ?
C1 C2 C15 C6 -178.12(13) . . . . ?
C5 C6 C15 C14 -179.04(13) . . . . ?
C7 C6 C15 C14 -3.3(2) . . . . ?
C5 C6 C15 C2 -1.9(2) . . . . ?
C7 C6 C15 C2 173.82(13) . . . . ?
C2 C1 C16 O1 2.6(2) . . . . ?
C23 C1 C16 O1 -175.73(13) . . . . ?
C2 C1 C16 C17 -179.01(14) . . . . ?
C23 C1 C16 C17 2.7(2) . . . . ?
C1 C16 C17 C18 -156.65(16) . . . . ?
O1 C16 C17 C18 21.92(19) . . . . ?
C1 C16 C17 C22 24.2(3) . . . . ?
O1 C16 C17 C22 -157.24(14) . . . . ?
C22 C17 C18 C19 -0.3(2) . . . . ?
C16 C17 C18 C19 -179.54(13) . . . . ?
C17 C18 C19 C20 -0.2(2) . . . . ?
C18 C19 C20 O3 -179.90(14) . . . . ?
C18 C19 C20 C21 0.3(2) . . . . ?
O3 C20 C21 C22 -179.68(15) . . . . ?
C19 C20 C21 C22 0.1(3) . . . . ?
C20 C21 C22 C17 -0.7(3) . . . . ?
C18 C17 C22 C21 0.8(2) . . . . ?
C16 C17 C22 C21 179.95(15) . . . . ?
C16 C1 C23 C24 70.8(2) . . . . ?
C2 C1 C23 C24 -107.53(16) . . . . ?
C16 C1 C23 C28 -109.47(17) . . . . ?
C2 C1 C23 C28 72.22(18) . . . . ?
C28 C23 C24 C25 1.1(2) . . . . ?
C1 C23 C24 C25 -179.11(13) . . . . ?
C23 C24 C25 C26 0.2(2) . . . . ?
C24 C25 C26 O4 -179.49(14) . . . . ?
C24 C25 C26 C27 -1.0(2) . . . . ?
O4 C26 C27 C28 178.94(14) . . . . ?
C25 C26 C27 C28 0.3(2) . . . . ?
C26 C27 C28 C23 1.2(2) . . . . ?
C24 C23 C28 C27 -1.8(2) . . . . ?
C1 C23 C28 C27 178.41(14) . . . . ?
O1 C14 N2 C12 -177.83(12) . . . . ?
C15 C14 N2 C12 2.1(2) . . . . ?
C7 C12 N2 C14 -4.4(2) . . . . ?
C11 C12 N2 C14 172.66(13) . . . . ?
N2 C14 O1 C16 175.46(12) . . . . ?
C15 C14 O1 C16 -4.5(2) . . . . ?
C1 C16 O1 C14 0.9(2) . . . . ?
C17 C16 O1 C14 -177.83(12) . . . . ?
C19 C20 O3 C30 -3.8(2) . . . . ?
C21 C20 O3 C30 175.95(15) . . . . ?
C25 C26 O4 C31 -1.9(2) . . . . ?
C27 C26 O4 C31 179.50(15) . . . . ?
